data_1556780
loop_
_publ_author_name
'Garai, Mousumi'
'Biradha, Kumar'

_publ_section_title
;
 Exploration and exploitation of homologous series of
 bis(acrylamido)alkanes containing pyridyl and phenyl groups: \b-sheet
 versus two-dimensional layers in solid-state photochemical
 [2&#x2005;+&#x2005;2] reactions.
;
_journal_issue 'Pt 5'
_journal_name_full IUCrJ
_journal_page_first 523
_journal_page_last 533
_journal_paper_doi 10.1107/S2052252515009987
_journal_volume 2
_journal_year 2015
_chemical_formula_moiety 'C20 H22 N4 O2, 2(H2 O)'
_chemical_formula_sum 'C20 H26 N4 O4'
_chemical_formula_weight 386.45
_space_group_IT_number 14
_space_group_name_Hall '-P 2ybc'
_space_group_name_H-M_alt 'P 1 21/c 1'
_symmetry_cell_setting monoclinic
_symmetry_space_group_name_H-M 'P 1 21/c 1'
_atom_sites_solution_hydrogens geom
_atom_sites_solution_primary direct
_atom_sites_solution_secondary difmap
_audit_creation_method SHELXL-97
_cell_angle_alpha 90.00
_cell_angle_beta 93.42(3)
_cell_angle_gamma 90.00
_cell_formula_units_Z 2
_cell_length_a 12.78(2)
_cell_length_b 4.681(9)
_cell_length_c 16.21(3)
_cell_measurement_temperature 100(2)
_cell_volume 968(3)
_computing_structure_refinement 'SHELXL-97 (Sheldrick, 1997)'
_computing_structure_solution 'SHELXS-97 (Sheldrick, 1990)'
_diffrn_ambient_temperature 100(2)
_diffrn_measured_fraction_theta_full 0.896
_diffrn_measured_fraction_theta_max 0.896
_diffrn_measurement_device_type 'Bruker CCD APEX-2'
_diffrn_measurement_method Hemisphere
_diffrn_radiation_monochromator graphite
_diffrn_radiation_source 'fine-focus sealed tube'
_diffrn_radiation_type MoK\a
_diffrn_radiation_wavelength 0.71073
_diffrn_reflns_av_R_equivalents 0.1697
_diffrn_reflns_av_sigmaI/netI 0.1486
_diffrn_reflns_limit_h_max 14
_diffrn_reflns_limit_h_min -10
_diffrn_reflns_limit_k_max 5
_diffrn_reflns_limit_k_min -5
_diffrn_reflns_limit_l_max 6
_diffrn_reflns_limit_l_min -19
_diffrn_reflns_number 2184
_diffrn_reflns_theta_full 24.97
_diffrn_reflns_theta_max 24.97
_diffrn_reflns_theta_min 1.60
_exptl_absorpt_coefficient_mu 0.094
_exptl_absorpt_correction_T_max 0.991
_exptl_absorpt_correction_T_min 0.985
_exptl_absorpt_correction_type empirical
_exptl_absorpt_process_details sadabs
_exptl_crystal_colour 'light brown'
_exptl_crystal_density_diffrn 1.326
_exptl_crystal_density_method 'not measured'
_exptl_crystal_description needles
_exptl_crystal_F_000 412
_exptl_crystal_size_max 0.16
_exptl_crystal_size_mid 0.15
_exptl_crystal_size_min 0.10
_refine_diff_density_max 0.322
_refine_diff_density_min -0.410
_refine_diff_density_rms 0.095
_refine_ls_extinction_method none
_refine_ls_goodness_of_fit_ref 0.947
_refine_ls_hydrogen_treatment mixed
_refine_ls_matrix_type full
_refine_ls_number_parameters 133
_refine_ls_number_reflns 1533
_refine_ls_number_restraints 0
_refine_ls_restrained_S_all 0.947
_refine_ls_R_factor_all 0.1335
_refine_ls_R_factor_gt 0.0853
_refine_ls_shift/su_max 0.061
_refine_ls_shift/su_mean 0.003
_refine_ls_structure_factor_coef Fsqd
_refine_ls_weighting_details 'calc w=1/[\s^2^(Fo^2^)+(0.1000P)^2^+0.0000P] where P=(Fo^2^+2Fc^2^)/3'
_refine_ls_weighting_scheme calc
_refine_ls_wR_factor_gt 0.2055
_refine_ls_wR_factor_ref 0.2241
_reflns_number_gt 829
_reflns_number_total 1533
_reflns_threshold_expression >2sigma(I)
_cod_data_source_file yc5005.cif
_cod_data_source_block 4c
_cod_depositor_comments
;
The following automatic conversions were performed:

data item '_symmetry_cell_setting' value 'Monoclinic' was changed to
'monoclinic' in accordance with the
/home/saulius/struct/COD-crude-data/automatic-downloads/DataCite-retrospective/IUCr/depositions/lib/dictionaries/cif_core.dic
dictionary named 'cif_core.dic' version 2.4.2 last updated on
2011-04-26.

Automatic conversion script
Id: cif_fix_values 7556 2019-12-06 15:28:31Z antanas 
;
_cod_original_sg_symbol_H-M P2(1)/c
_cod_database_code 1556780
_publcif_datablock.id {1b186bda-e4d2-43a4-83c3-8d0fc1855f87}

loop_
_symmetry_equiv_pos_as_xyz
'x, y, z'
'-x, y+1/2, -z+1/2'
'-x, -y, -z'
'x, -y-1/2, z-1/2'

loop_
_atom_site_label
_atom_site_type_symbol
_atom_site_fract_x
_atom_site_fract_y
_atom_site_fract_z
_atom_site_U_iso_or_equiv
_atom_site_adp_type
_atom_site_occupancy
_atom_site_symmetry_multiplicity
_atom_site_calc_flag
_atom_site_refinement_flags
O11 O 0.2085(2) 0.1741(8) 0.90035(18) 0.0307(9) Uani 1 1 d .
N11 N -0.2870(3) 0.8264(9) 0.8396(2) 0.0323(11) Uani 1 1 d .
C22 C 0.4442(3) 0.5477(11) 0.9989(3) 0.0275(12) Uani 1 1 d .
H22A H 0.4416 0.7462 1.0158 0.033 Uiso 1 1 calc .
H22B H 0.4070 0.4357 1.0381 0.033 Uiso 1 1 calc .
N21 N 0.2831(3) 0.6104(8) 0.9104(2) 0.0251(10) Uani 1 1 d .
H21 H 0.2713 0.7910 0.9128 0.030 Uiso 1 1 calc R
O1W O -0.4900(3) 1.0206(8) 0.7952(2) 0.0329(10) Uani 1 1 d .
H2W H -0.437(4) 0.970(13) 0.797(4) 0.050 Uiso 1 1 d .
H1W H -0.514(4) 1.199(13) 0.768(3) 0.050 Uiso 1 1 d .
C12 C -0.1199(4) 0.7891(10) 0.9105(3) 0.0261(12) Uani 1 1 d .
H12 H -0.0744 0.8515 0.9537 0.031 Uiso 1 1 calc R
C17 C 0.0995(4) 0.5784(11) 0.8974(3) 0.0263(12) Uani 1 1 d .
H17 H 0.0945 0.7648 0.9166 0.032 Uiso 1 1 calc R
C18 C 0.2016(4) 0.4377(11) 0.9033(3) 0.0243(12) Uani 1 1 d .
C14 C -0.1617(4) 0.4945(11) 0.7965(3) 0.0309(13) Uani 1 1 d .
H14 H -0.1450 0.3518 0.7596 0.037 Uiso 1 1 calc R
C15 C -0.2576(4) 0.6183(11) 0.7896(3) 0.0341(14) Uani 1 1 d .
H15 H -0.3052 0.5554 0.7479 0.041 Uiso 1 1 calc R
C13 C -0.0889(4) 0.5777(10) 0.8575(3) 0.0261(12) Uani 1 1 d .
C16 C 0.0136(4) 0.4516(10) 0.8659(3) 0.0264(12) Uani 1 1 d .
H16 H 0.0203 0.2645 0.8475 0.032 Uiso 1 1 calc R
C21 C 0.3900(4) 0.5166(10) 0.9143(3) 0.0266(12) Uani 1 1 d .
H21A H 0.4282 0.6261 0.8751 0.032 Uiso 1 1 calc .
H21B H 0.3922 0.3175 0.8979 0.032 Uiso 1 1 calc .
C11 C -0.2168(4) 0.9043(11) 0.8991(3) 0.0322(14) Uani 1 1 d .
H11 H -0.2354 1.0474 0.9352 0.039 Uiso 1 1 calc R

loop_
_atom_site_aniso_label
_atom_site_aniso_U_11
_atom_site_aniso_U_22
_atom_site_aniso_U_33
_atom_site_aniso_U_23
_atom_site_aniso_U_13
_atom_site_aniso_U_12
O11 0.031(2) 0.033(2) 0.0289(18) -0.0016(15) 0.0039(15) 0.0015(17)
N11 0.030(3) 0.040(3) 0.027(2) 0.004(2) 0.002(2) 0.001(2)
C22 0.023(3) 0.035(3) 0.025(3) 0.003(2) 0.003(2) -0.003(2)
N21 0.024(3) 0.024(2) 0.027(2) -0.0011(17) 0.0027(18) 0.0002(19)
O1W 0.031(2) 0.035(2) 0.0335(19) 0.0010(17) 0.0044(19) 0.0052(19)
C12 0.020(3) 0.032(3) 0.027(3) 0.003(2) 0.004(2) -0.003(2)
C17 0.027(3) 0.030(3) 0.023(3) 0.001(2) 0.003(2) 0.001(2)
C18 0.033(3) 0.024(3) 0.016(2) 0.001(2) 0.004(2) 0.003(2)
C14 0.026(3) 0.039(3) 0.029(3) -0.003(2) 0.004(2) -0.001(3)
C15 0.032(3) 0.044(3) 0.026(3) 0.002(2) 0.000(2) -0.005(3)
C13 0.022(3) 0.033(3) 0.023(3) 0.006(2) 0.002(2) 0.002(2)
C16 0.027(3) 0.031(3) 0.022(2) 0.002(2) 0.005(2) 0.002(2)
C21 0.021(3) 0.031(3) 0.028(3) 0.000(2) 0.002(2) 0.000(2)
C11 0.030(3) 0.041(3) 0.026(3) 0.000(2) 0.004(2) 0.003(3)

loop_
_atom_type_symbol
_atom_type_description
_atom_type_scat_dispersion_real
_atom_type_scat_dispersion_imag
_atom_type_scat_source
C C 0.0033 0.0016 'International Tables Vol C Tables 4.2.6.8 and 6.1.1.4'
H H 0.0000 0.0000 'International Tables Vol C Tables 4.2.6.8 and 6.1.1.4'
N N 0.0061 0.0033 'International Tables Vol C Tables 4.2.6.8 and 6.1.1.4'
O O 0.0106 0.0060 'International Tables Vol C Tables 4.2.6.8 and 6.1.1.4'

loop_
_geom_angle_atom_site_label_1
_geom_angle_atom_site_label_2
_geom_angle_atom_site_label_3
_geom_angle
_geom_angle_site_symmetry_1
C11 N11 C15 116.0(4) .
C22 C22 C21 112.3(5) 3_667
C18 N21 C21 124.2(4) .
C11 C12 C13 119.5(5) .
C16 C17 C18 122.7(5) .
O11 C18 N21 123.9(5) .
O11 C18 C17 120.8(5) .
N21 C18 C17 115.3(5) .
C15 C14 C13 120.6(5) .
N11 C15 C14 123.2(5) .
C14 C13 C12 116.4(4) .
C14 C13 C16 121.8(5) .
C12 C13 C16 121.9(5) .
C17 C16 C13 125.7(5) .
N21 C21 C22 113.3(4) .
N11 C11 C12 124.3(5) .

loop_
_geom_bond_atom_site_label_1
_geom_bond_atom_site_label_2
_geom_bond_distance
_geom_bond_site_symmetry_2
O11 C18 1.238(6) .
N11 C11 1.328(6) .
N11 C15 1.335(6) .
C22 C22 1.493(9) 3_667
C22 C21 1.505(7) .
N21 C18 1.318(6) .
N21 C21 1.434(6) .
C12 C11 1.354(6) .
C12 C13 1.384(7) .
C17 C16 1.323(6) .
C17 C18 1.460(7) .
C14 C15 1.354(7) .
C14 C13 1.372(7) .
C13 C16 1.437(7) .
